data_7108578
loop_
_publ_author_name
'Francesca A. Stokes'
'Lars Kloo'
'Yaokang Lv'
'Philip J. Harford'
'Andrew E. H. Wheatley'
'Dominic S. Wright'

_publ_section_title
;
 The redox effect of the [1,2-(NH)2C6H4]^2-^ ligand in the formation of
 transition metal compounds
;
_journal_name_full Chem.Commun.
_journal_page_first 11298
_journal_paper_doi 10.1039/c2cc35213c
_journal_volume 48
_journal_year 2012
_chemical_formula_moiety 'C52 H68 Mn6 N12 O5, 4(C4 H8 O)'
_chemical_formula_sum 'C68 H100 Mn6 N12 O9'
_chemical_formula_weight 1559.24
_chemical_name_systematic
;
?
;
_space_group_IT_number 14
_symmetry_cell_setting monoclinic
_symmetry_space_group_name_Hall '-P 2ybc'
_symmetry_space_group_name_H-M 'P 1 21/c 1'
_atom_sites_solution_hydrogens geom
_atom_sites_solution_primary direct
_atom_sites_solution_secondary difmap
_audit_creation_method SHELXL-97
_cell_angle_alpha 90.00
_cell_angle_beta 101.7800(10)
_cell_angle_gamma 90.00
_cell_formula_units_Z 2
_cell_length_a 13.2698(2)
_cell_length_b 16.7091(3)
_cell_length_c 16.7888(3)
_cell_measurement_reflns_used 17802
_cell_measurement_temperature 250(2)
_cell_measurement_theta_max 25.35
_cell_measurement_theta_min 1.00
_cell_volume 3644.12(11)
_computing_cell_refinement 'HKL Scalepack (Otwinowski & Minor 1997)'
_computing_data_collection 'Collect (Nonius B.V. 1998)'
_computing_data_reduction
;
HKL Denzo and Scalepack (Otwinowski & Minor 1997)
;
_computing_publication_material 'SHELXL-97 (Sheldrick 1997)'
_computing_structure_refinement 'SHELXL-97 (Sheldrick 1997)'
_computing_structure_solution 'SIR-92 (Altomare et al. 1994)'
_diffrn_ambient_temperature 250(2)
_diffrn_measured_fraction_theta_full 0.995
_diffrn_measured_fraction_theta_max 0.995
_diffrn_measurement_device_type 'Nonius Kappa CCD'
_diffrn_measurement_method 'Thin slice \w and \f scans'
_diffrn_radiation_monochromator graphite
_diffrn_radiation_source 'fine-focus sealed tube'
_diffrn_radiation_type MoK\a
_diffrn_radiation_wavelength 0.71070
_diffrn_reflns_av_R_equivalents 0.0677
_diffrn_reflns_av_sigmaI/netI 0.0568
_diffrn_reflns_limit_h_max 15
_diffrn_reflns_limit_h_min -15
_diffrn_reflns_limit_k_max 20
_diffrn_reflns_limit_k_min -16
_diffrn_reflns_limit_l_max 20
_diffrn_reflns_limit_l_min -17
_diffrn_reflns_number 32704
_diffrn_reflns_theta_full 25.35
_diffrn_reflns_theta_max 25.35
_diffrn_reflns_theta_min 3.58
_exptl_absorpt_coefficient_mu 1.070
_exptl_absorpt_correction_T_max 0.931
_exptl_absorpt_correction_T_min 0.843
_exptl_absorpt_correction_type multi-scan
_exptl_absorpt_process_details
;

multi-scan from symmetry-related measurements
Sortav (Blessing 1995)

;
_exptl_crystal_colour green
_exptl_crystal_density_diffrn 1.421
_exptl_crystal_density_method 'not measured'
_exptl_crystal_description block
_exptl_crystal_F_000 1628
_exptl_crystal_size_max 0.16
_exptl_crystal_size_mid 0.12
_exptl_crystal_size_min 0.07
_refine_diff_density_max 0.386
_refine_diff_density_min -0.330
_refine_diff_density_rms 0.064
_refine_ls_extinction_method none
_refine_ls_goodness_of_fit_ref 1.000
_refine_ls_hydrogen_treatment constr
_refine_ls_matrix_type full
_refine_ls_number_parameters 439
_refine_ls_number_reflns 6640
_refine_ls_number_restraints 0
_refine_ls_restrained_S_all 1.000
_refine_ls_R_factor_all 0.0762
_refine_ls_R_factor_gt 0.0458
_refine_ls_shift/su_max 0.001
_refine_ls_shift/su_mean 0.000
_refine_ls_structure_factor_coef Fsqd
_refine_ls_weighting_details 'calc w=1/[\s^2^(Fo^2^)+(0.0820P)^2^+0.0000P] where P=(Fo^2^+2Fc^2^)/3'
_refine_ls_weighting_scheme calc
_refine_ls_wR_factor_gt 0.1162
_refine_ls_wR_factor_ref 0.1318
_reflns_number_gt 4771
_reflns_number_total 6640
_reflns_threshold_expression >2sigma(I)
_cod_data_source_file c2cc35213c.txt
_cod_data_source_block dw1207
_cod_original_sg_symbol_H-M P2(1)/c
_cod_database_code 7108578

loop_
_symmetry_equiv_pos_as_xyz
'x, y, z'
'-x, y+1/2, -z+1/2'
'-x, -y, -z'
'x, -y-1/2, z-1/2'

loop_
_atom_site_label
_atom_site_type_symbol
_atom_site_fract_x
_atom_site_fract_y
_atom_site_fract_z
_atom_site_U_iso_or_equiv
_atom_site_adp_type
_atom_site_occupancy
_atom_site_symmetry_multiplicity
_atom_site_calc_flag
_atom_site_refinement_flags
_atom_site_disorder_assembly
_atom_site_disorder_group
Mn1 Mn 1.02985(4) 1.10452(3) 0.07105(3) 0.03043(16) Uani 1 1 d . . .
Mn2 Mn 1.16292(4) 0.96297(3) 0.05247(3) 0.03295(16) Uani 1 1 d . . .
Mn3 Mn 0.94304(4) 0.94198(3) 0.10496(3) 0.03288(16) Uani 1 1 d . . .
O1 O 0.8890(2) 0.87254(18) 0.20744(16) 0.0555(7) Uani 1 1 d . B .
O2 O 1.3285(2) 0.91652(18) 0.10325(16) 0.0549(7) Uani 1 1 d . . .
O3 O 1.0000 1.0000 0.0000 0.0298(7) Uani 1 2 d S . .
O4 O 0.9144(4) 1.1957(2) 0.4219(3) 0.1187(17) Uani 1 1 d . . .
O5 O 1.5060(10) 0.9921(10) 0.7015(6) 0.264(5) Uani 1 1 d . . .
N1 N 1.1061(2) 0.91596(17) 0.15746(16) 0.0346(6) Uani 1 1 d . . .
H1A H 1.1180 0.8619 0.1642 0.042 Uiso 1 1 calc R . .
N2 N 1.0054(2) 1.05595(17) 0.17405(15) 0.0333(6) Uani 1 1 d . . .
H2A H 0.9540 1.0827 0.1924 0.040 Uiso 1 1 calc R . .
N3 N 1.2073(2) 1.00041(17) -0.06182(16) 0.0344(6) Uani 1 1 d . . .
H3A H 1.2593 1.0377 -0.0520 0.041 Uiso 1 1 calc R . .
N4 N 1.1159(2) 0.85708(17) -0.03594(16) 0.0346(6) Uani 1 1 d . . .
H4A H 1.1179 0.8098 -0.0076 0.041 Uiso 1 1 calc R . .
N5 N 0.9240(2) 0.83441(17) 0.01766(16) 0.0345(6) Uani 1 1 d . . .
H5A H 0.9675 0.7928 0.0371 0.041 Uiso 1 1 calc R . .
N6 N 0.8184(2) 0.90930(17) -0.10568(16) 0.0331(6) Uani 1 1 d . . .
H6A H 0.7983 0.9102 -0.1615 0.040 Uiso 1 1 calc R . .
C1 C 1.1343(3) 0.9576(2) 0.2310(2) 0.0362(8) Uani 1 1 d . . .
C2 C 1.2063(3) 0.9297(3) 0.2983(2) 0.0460(9) Uani 1 1 d . . .
H2B H 1.2398 0.8808 0.2941 0.055 Uiso 1 1 calc R . .
C3 C 1.2296(3) 0.9715(3) 0.3699(2) 0.0560(11) Uani 1 1 d . . .
H3B H 1.2777 0.9506 0.4139 0.067 Uiso 1 1 calc R . .
C4 C 1.1827(3) 1.0439(3) 0.3778(2) 0.0542(11) Uani 1 1 d . . .
H4B H 1.1989 1.0729 0.4268 0.065 Uiso 1 1 calc R . .
C5 C 1.1111(3) 1.0734(2) 0.3121(2) 0.0440(9) Uani 1 1 d . . .
H5B H 1.0802 1.1233 0.3168 0.053 Uiso 1 1 calc R . .
C6 C 1.0842(3) 1.0314(2) 0.2401(2) 0.0363(8) Uani 1 1 d . . .
C7 C 1.2386(2) 0.9312(2) -0.09701(19) 0.0345(8) Uani 1 1 d . . .
C8 C 1.3193(3) 0.9298(3) -0.1393(2) 0.0429(9) Uani 1 1 d . . .
H8A H 1.3513 0.9781 -0.1487 0.051 Uiso 1 1 calc R . .
C9 C 1.3530(3) 0.8592(3) -0.1675(2) 0.0510(10) Uani 1 1 d . . .
H9A H 1.4081 0.8601 -0.1950 0.061 Uiso 1 1 calc R . .
C10 C 1.3076(3) 0.7882(3) -0.1562(2) 0.0526(10) Uani 1 1 d . . .
H10A H 1.3308 0.7403 -0.1758 0.063 Uiso 1 1 calc R . .
C11 C 1.2264(3) 0.7872(2) -0.1151(2) 0.0449(9) Uani 1 1 d . . .
H11A H 1.1943 0.7383 -0.1078 0.054 Uiso 1 1 calc R . .
C12 C 1.1921(2) 0.8574(2) -0.0845(2) 0.0353(8) Uani 1 1 d . . .
C13 C 0.8204(3) 0.8104(2) -0.0043(2) 0.0349(8) Uani 1 1 d . . .
C14 C 0.7731(3) 0.7522(2) 0.0341(2) 0.0449(9) Uani 1 1 d . . .
H14A H 0.8110 0.7252 0.0796 0.054 Uiso 1 1 calc R . .
C15 C 0.6703(3) 0.7334(3) 0.0060(3) 0.0564(11) Uani 1 1 d . . .
H15A H 0.6392 0.6932 0.0318 0.068 Uiso 1 1 calc R . .
C16 C 0.6140(3) 0.7735(3) -0.0595(3) 0.0564(11) Uani 1 1 d . . .
H16A H 0.5442 0.7606 -0.0783 0.068 Uiso 1 1 calc R . .
C17 C 0.6590(3) 0.8331(2) -0.0984(2) 0.0449(9) Uani 1 1 d . . .
H17A H 0.6196 0.8603 -0.1431 0.054 Uiso 1 1 calc R . .
C18 C 0.7628(2) 0.8524(2) -0.0711(2) 0.0334(8) Uani 1 1 d . . .
C19 C 0.9530(4) 0.8240(5) 0.2661(4) 0.112(3) Uani 1 1 d . B .
H19A H 1.0067 0.8566 0.2998 0.135 Uiso 1 1 calc R . .
H19B H 0.9863 0.7826 0.2391 0.135 Uiso 1 1 calc R . .
C20 C 0.8879(5) 0.7868(5) 0.3168(4) 0.109(2) Uani 1 1 d . . .
H20A H 0.8652 0.7335 0.2963 0.131 Uiso 1 1 calc R A 1
H20B H 0.9252 0.7820 0.3733 0.131 Uiso 1 1 calc R A 1
C21 C 0.8069(10) 0.8370(8) 0.3112(8) 0.129(5) Uani 0.70 1 d P B 1
H21A H 0.8218 0.8788 0.3528 0.155 Uiso 0.70 1 calc PR B 1
H21B H 0.7455 0.8076 0.3184 0.155 Uiso 0.70 1 calc PR B 1
C21' C 0.7779(11) 0.7911(10) 0.2649(9) 0.050(4) Uani 0.30 1 d P B 2
H21C H 0.7252 0.7915 0.2981 0.060 Uiso 0.30 1 calc PR B 2
H21D H 0.7638 0.7481 0.2245 0.060 Uiso 0.30 1 calc PR B 2
C22 C 0.7899(4) 0.8738(4) 0.2257(4) 0.0908(19) Uani 1 1 d . . .
H22A H 0.7414 0.8419 0.1864 0.109 Uiso 1 1 calc R B 1
H22B H 0.7638 0.9287 0.2257 0.109 Uiso 1 1 calc R B 1
C23 C 1.3460(4) 0.8342(3) 0.1224(3) 0.0720(14) Uani 1 1 d . . .
H23A H 1.2895 0.8017 0.0922 0.086 Uiso 1 1 calc R . .
H23B H 1.3509 0.8253 0.1807 0.086 Uiso 1 1 calc R . .
C24 C 1.4439(5) 0.8125(4) 0.0989(6) 0.137(3) Uani 1 1 d . . .
H24A H 1.4859 0.7791 0.1410 0.164 Uiso 1 1 calc R . .
H24B H 1.4305 0.7827 0.0475 0.164 Uiso 1 1 calc R . .
C25 C 1.4951(4) 0.8852(4) 0.0901(5) 0.107(2) Uani 1 1 d . . .
H25A H 1.5251 0.8831 0.0414 0.128 Uiso 1 1 calc R . .
H25B H 1.5507 0.8940 0.1375 0.128 Uiso 1 1 calc R . .
C26 C 1.4201(3) 0.9502(3) 0.0829(3) 0.0620(12) Uani 1 1 d . . .
H26A H 1.4467 0.9938 0.1203 0.074 Uiso 1 1 calc R . .
H26B H 1.4050 0.9713 0.0273 0.074 Uiso 1 1 calc R . .
C27 C 0.8420(5) 1.0851(4) 0.3495(4) 0.103(2) Uani 1 1 d . . .
H27A H 0.7692 1.0695 0.3383 0.124 Uiso 1 1 calc R . .
H27B H 0.8747 1.0616 0.3076 0.124 Uiso 1 1 calc R . .
C28 C 0.8933(6) 1.0578(4) 0.4302(4) 0.104(2) Uani 1 1 d . . .
H28A H 0.9476 1.0191 0.4262 0.125 Uiso 1 1 calc R . .
H28B H 0.8439 1.0324 0.4584 0.125 Uiso 1 1 calc R . .
C29 C 0.8517(5) 1.1722(4) 0.3496(4) 0.103(2) Uani 1 1 d . . .
H29A H 0.8815 1.1894 0.3036 0.124 Uiso 1 1 calc R . .
H29B H 0.7836 1.1969 0.3440 0.124 Uiso 1 1 calc R . .
C30 C 0.9373(7) 1.1300(4) 0.4735(4) 0.120(3) Uani 1 1 d . . .
H30A H 0.9083 1.1378 0.5222 0.144 Uiso 1 1 calc R . .
H30B H 1.0120 1.1241 0.4907 0.144 Uiso 1 1 calc R . .
C31 C 1.5124(11) 0.9231(8) 0.6526(9) 0.190(5) Uani 1 1 d . . .
H31A H 1.5813 0.9183 0.6405 0.228 Uiso 1 1 calc R . .
H31B H 1.4973 0.8744 0.6806 0.228 Uiso 1 1 calc R . .
C32 C 1.4036(11) 1.0088(16) 0.5793(10) 0.235(10) Uani 1 1 d . . .
H32A H 1.3313 1.0081 0.5845 0.282 Uiso 1 1 calc R . .
H32B H 1.4079 1.0328 0.5268 0.282 Uiso 1 1 calc R . .
C33 C 1.4649(15) 1.0522(9) 0.6445(12) 0.249(8) Uani 1 1 d . . .
H33A H 1.5199 1.0816 0.6261 0.299 Uiso 1 1 calc R . .
H33B H 1.4228 1.0902 0.6681 0.299 Uiso 1 1 calc R . .
C34 C 1.4430(17) 0.9344(11) 0.5854(9) 0.234(9) Uani 1 1 d . . .
H34A H 1.3869 0.8958 0.5837 0.281 Uiso 1 1 calc R . .
H34B H 1.4745 0.9240 0.5385 0.281 Uiso 1 1 calc R . .

loop_
_atom_site_aniso_label
_atom_site_aniso_U_11
_atom_site_aniso_U_22
_atom_site_aniso_U_33
_atom_site_aniso_U_23
_atom_site_aniso_U_13
_atom_site_aniso_U_12
Mn1 0.0303(3) 0.0285(3) 0.0329(3) 0.0002(2) 0.0073(2) -0.0004(2)
Mn2 0.0324(3) 0.0317(3) 0.0349(3) 0.0003(2) 0.0075(2) 0.0006(2)
Mn3 0.0337(3) 0.0312(3) 0.0339(3) 0.0009(2) 0.0075(2) -0.0018(2)
O1 0.0524(16) 0.0641(19) 0.0527(16) 0.0213(14) 0.0169(12) 0.0043(14)
O2 0.0397(15) 0.061(2) 0.0641(17) 0.0106(14) 0.0100(12) 0.0074(13)
O3 0.0320(17) 0.0272(17) 0.0301(16) -0.0027(13) 0.0060(13) -0.0034(13)
O4 0.151(4) 0.061(3) 0.118(3) -0.003(2) -0.035(3) -0.020(3)
O5 0.320(13) 0.283(14) 0.174(8) -0.055(10) 0.019(8) -0.049(11)
N1 0.0395(16) 0.0287(16) 0.0359(15) 0.0019(12) 0.0082(12) -0.0003(12)
N2 0.0325(15) 0.0349(17) 0.0332(15) 0.0012(12) 0.0084(11) 0.0020(12)
N3 0.0320(15) 0.0321(16) 0.0396(15) 0.0004(13) 0.0088(12) -0.0030(12)
N4 0.0319(15) 0.0311(16) 0.0417(16) 0.0034(12) 0.0099(12) 0.0013(12)
N5 0.0340(15) 0.0298(16) 0.0396(16) 0.0040(12) 0.0073(12) -0.0013(12)
N6 0.0320(15) 0.0325(16) 0.0350(15) -0.0002(12) 0.0073(11) -0.0027(12)
C1 0.0361(18) 0.040(2) 0.0338(18) 0.0030(15) 0.0093(14) -0.0048(16)
C2 0.046(2) 0.047(2) 0.044(2) 0.0107(18) 0.0057(16) 0.0081(18)
C3 0.060(3) 0.057(3) 0.043(2) 0.0060(19) -0.0095(19) 0.000(2)
C4 0.064(3) 0.060(3) 0.033(2) -0.0030(18) -0.0023(18) -0.001(2)
C5 0.051(2) 0.040(2) 0.040(2) -0.0023(17) 0.0082(16) 0.0013(18)
C6 0.0361(18) 0.040(2) 0.0334(18) 0.0034(15) 0.0081(14) -0.0041(15)
C7 0.0308(17) 0.039(2) 0.0327(17) -0.0017(15) 0.0045(13) 0.0022(15)
C8 0.0366(19) 0.051(2) 0.043(2) 0.0002(17) 0.0129(15) 0.0011(17)
C9 0.038(2) 0.062(3) 0.057(2) -0.010(2) 0.0194(17) -0.0024(19)
C10 0.046(2) 0.050(3) 0.065(3) -0.016(2) 0.0181(19) 0.0015(19)
C11 0.041(2) 0.037(2) 0.059(2) -0.0091(18) 0.0147(17) -0.0004(16)
C12 0.0287(17) 0.039(2) 0.0374(18) -0.0022(15) 0.0057(14) 0.0017(15)
C13 0.0369(19) 0.0278(19) 0.0419(19) -0.0052(15) 0.0126(15) -0.0032(15)
C14 0.042(2) 0.039(2) 0.055(2) 0.0086(18) 0.0119(17) -0.0002(17)
C15 0.050(2) 0.043(2) 0.081(3) 0.013(2) 0.024(2) -0.0137(19)
C16 0.036(2) 0.053(3) 0.081(3) 0.000(2) 0.0134(19) -0.0116(19)
C17 0.037(2) 0.042(2) 0.055(2) -0.0005(18) 0.0060(16) -0.0016(17)
C18 0.0332(18) 0.0273(19) 0.0407(19) -0.0059(15) 0.0102(14) 0.0001(14)
C19 0.069(3) 0.145(6) 0.122(5) 0.098(5) 0.019(3) 0.004(4)
C20 0.101(5) 0.134(6) 0.094(4) 0.060(4) 0.021(3) -0.017(4)
C21 0.160(11) 0.127(10) 0.135(10) 0.073(8) 0.113(9) 0.064(9)
C21' 0.054(8) 0.065(11) 0.037(8) 0.006(7) 0.025(6) -0.013(7)
C22 0.076(4) 0.097(4) 0.113(4) 0.048(4) 0.051(3) 0.026(3)
C23 0.056(3) 0.067(3) 0.092(3) 0.022(3) 0.012(2) 0.007(2)
C24 0.078(4) 0.076(5) 0.272(10) 0.019(5) 0.073(5) 0.020(3)
C25 0.066(4) 0.072(4) 0.196(7) -0.020(4) 0.058(4) -0.003(3)
C26 0.039(2) 0.072(3) 0.073(3) -0.001(2) 0.003(2) -0.002(2)
C27 0.117(5) 0.093(5) 0.090(4) -0.009(3) -0.001(4) -0.029(4)
C28 0.135(6) 0.081(4) 0.091(4) 0.008(3) 0.008(4) -0.014(4)
C29 0.107(5) 0.081(5) 0.112(5) -0.006(4) -0.001(4) 0.006(4)
C30 0.189(8) 0.100(5) 0.059(3) -0.008(3) -0.004(4) -0.011(5)
C31 0.250(15) 0.168(12) 0.165(11) -0.032(10) 0.074(11) -0.006(10)
C32 0.145(10) 0.40(3) 0.142(11) 0.079(15) -0.008(8) 0.037(15)
C33 0.32(2) 0.165(13) 0.242(17) 0.049(13) 0.013(16) 0.081(14)
C34 0.35(2) 0.233(18) 0.110(9) -0.052(11) 0.016(11) -0.071(16)

loop_
_atom_type_symbol
_atom_type_description
_atom_type_scat_dispersion_real
_atom_type_scat_dispersion_imag
_atom_type_scat_source
C C 0.0033 0.0016 'International Tables Vol C Tables 4.2.6.8 and 6.1.1.4'
H H 0.0000 0.0000 'International Tables Vol C Tables 4.2.6.8 and 6.1.1.4'
N N 0.0061 0.0033 'International Tables Vol C Tables 4.2.6.8 and 6.1.1.4'
Mn Mn 0.3368 0.7283 'International Tables Vol C Tables 4.2.6.8 and 6.1.1.4'
O O 0.0106 0.0060 'International Tables Vol C Tables 4.2.6.8 and 6.1.1.4'

loop_
_geom_angle_atom_site_label_1
_geom_angle_atom_site_label_2
_geom_angle_atom_site_label_3
_geom_angle
_geom_angle_site_symmetry_1
_geom_angle_site_symmetry_3
N6 Mn1 N2 91.91(11) 3_775 .
N6 Mn1 N5 80.32(11) 3_775 3_775
N2 Mn1 N5 168.67(11) . 3_775
N6 Mn1 N4 167.99(12) 3_775 3_775
N2 Mn1 N4 93.85(11) . 3_775
N5 Mn1 N4 92.36(11) 3_775 3_775
N6 Mn1 O3 97.54(8) 3_775 .
N2 Mn1 O3 96.22(8) . .
N5 Mn1 O3 92.99(8) 3_775 .
N4 Mn1 O3 92.31(8) 3_775 .
N6 Mn1 Mn2 50.12(8) 3_775 .
N2 Mn1 Mn2 88.44(8) . .
N5 Mn1 Mn2 92.79(8) 3_775 .
N4 Mn1 Mn2 140.52(8) 3_775 .
O3 Mn1 Mn2 48.342(14) . .
N6 Mn1 Mn3 103.89(8) 3_775 .
N2 Mn1 Mn3 48.81(8) . .
N5 Mn1 Mn3 141.05(8) 3_775 .
N4 Mn1 Mn3 87.79(8) 3_775 .
O3 Mn1 Mn3 48.134(13) . .
Mn2 Mn1 Mn3 64.581(17) . .
N6 Mn1 Mn3 86.73(8) 3_775 3_775
N2 Mn1 Mn3 141.56(9) . 3_775
N5 Mn1 Mn3 46.85(8) 3_775 3_775
N4 Mn1 Mn3 95.23(8) 3_775 3_775
O3 Mn1 Mn3 46.190(13) . 3_775
Mn2 Mn1 Mn3 61.702(16) . 3_775
Mn3 Mn1 Mn3 94.323(18) . 3_775
N6 Mn1 Mn2 141.84(8) 3_775 3_775
N2 Mn1 Mn2 99.83(8) . 3_775
N5 Mn1 Mn2 91.33(8) 3_775 3_775
N4 Mn1 Mn2 47.02(8) 3_775 3_775
O3 Mn1 Mn2 45.397(13) . 3_775
Mn2 Mn1 Mn2 93.739(18) . 3_775
Mn3 Mn1 Mn2 61.162(16) . 3_775
Mn3 Mn1 Mn2 61.781(16) 3_775 3_775
N1 Mn2 N3 173.29(10) . .
N1 Mn2 O3 87.30(7) . .
N3 Mn2 O3 89.26(7) . .
N1 Mn2 N6 92.71(10) . 3_775
N3 Mn2 N6 92.74(10) . 3_775
O3 Mn2 N6 85.16(7) . 3_775
N1 Mn2 N4 98.60(10) . .
N3 Mn2 N4 75.17(10) . .
O3 Mn2 N4 81.21(7) . .
N6 Mn2 N4 161.81(10) 3_775 .
N1 Mn2 O2 92.28(10) . .
N3 Mn2 O2 90.79(10) . .
O3 Mn2 O2 176.30(8) . .
N6 Mn2 O2 98.53(10) 3_775 .
N4 Mn2 O2 95.23(10) . .
N1 Mn2 Mn1 83.87(8) . .
N3 Mn2 Mn1 97.67(8) . .
O3 Mn2 Mn1 44.423(13) . .
N6 Mn2 Mn1 41.48(7) 3_775 .
N4 Mn2 Mn1 125.56(7) . .
O2 Mn2 Mn1 139.18(8) . .
N1 Mn2 Mn1 91.99(7) . 3_775
N3 Mn2 Mn1 81.62(7) . 3_775
O3 Mn2 Mn1 41.838(12) . 3_775
N6 Mn2 Mn1 126.42(7) 3_775 3_775
N4 Mn2 Mn1 39.46(7) . 3_775
O2 Mn2 Mn1 134.54(8) . 3_775
Mn1 Mn2 Mn1 86.261(18) . 3_775
N1 Mn2 Mn3 133.15(7) . 3_775
N3 Mn2 Mn3 44.15(7) . 3_775
O3 Mn2 Mn3 45.996(13) . 3_775
N6 Mn2 Mn3 81.55(7) 3_775 3_775
N4 Mn2 Mn3 80.32(7) . 3_775
O2 Mn2 Mn3 134.57(7) . 3_775
Mn1 Mn2 Mn3 61.337(16) . 3_775
Mn1 Mn2 Mn3 57.771(15) 3_775 3_775
N1 Mn2 Mn3 42.86(7) . .
N3 Mn2 Mn3 133.02(7) . .
O3 Mn2 Mn3 44.592(12) . .
N6 Mn2 Mn3 91.50(7) 3_775 .
N4 Mn2 Mn3 87.23(7) . .
O2 Mn2 Mn3 134.61(7) . .
Mn1 Mn2 Mn3 58.352(16) . .
Mn1 Mn2 Mn3 58.988(15) 3_775 .
Mn3 Mn2 Mn3 90.588(17) 3_775 .
N3 Mn3 N1 165.22(11) 3_775 .
N3 Mn3 O3 88.90(7) 3_775 .
N1 Mn3 O3 86.53(7) . .
N3 Mn3 N2 90.71(10) 3_775 .
N1 Mn3 N2 74.84(10) . .
O3 Mn3 N2 83.98(7) . .
N3 Mn3 N5 99.09(10) 3_775 .
N1 Mn3 N5 94.10(10) . .
O3 Mn3 N5 81.36(7) . .
N2 Mn3 N5 162.16(10) . .
N3 Mn3 O1 93.81(10) 3_775 .
N1 Mn3 O1 91.83(10) . .
O3 Mn3 O1 175.06(8) . .
N2 Mn3 O1 100.10(11) . .
N5 Mn3 O1 94.12(10) . .
N3 Mn3 Mn1 84.29(8) 3_775 .
N1 Mn3 Mn1 82.70(8) . .
O3 Mn3 Mn1 43.674(13) . .
N2 Mn3 Mn1 40.89(7) . .
N5 Mn3 Mn1 125.00(7) . .
O1 Mn3 Mn1 140.71(8) . .
N3 Mn3 Mn1 93.94(7) 3_775 3_775
N1 Mn3 Mn1 92.04(7) . 3_775
O3 Mn3 Mn1 42.003(12) . 3_775
N2 Mn3 Mn1 125.53(7) . 3_775
N5 Mn3 Mn1 39.40(7) . 3_775
O1 Mn3 Mn1 133.52(8) . 3_775
Mn1 Mn3 Mn1 85.677(18) . 3_775
N3 Mn3 Mn2 44.39(7) 3_775 3_775
N1 Mn3 Mn2 131.78(7) . 3_775
O3 Mn3 Mn2 45.394(13) . 3_775
N2 Mn3 Mn2 93.37(7) . 3_775
N5 Mn3 Mn2 83.54(7) . 3_775
O1 Mn3 Mn2 136.38(7) . 3_775
Mn1 Mn3 Mn2 61.066(16) . 3_775
Mn1 Mn3 Mn2 56.961(15) 3_775 3_775
N3 Mn3 Mn2 132.11(8) 3_775 .
N1 Mn3 Mn2 42.66(7) . .
O3 Mn3 Mn2 44.018(12) . .
N2 Mn3 Mn2 78.20(7) . .
N5 Mn3 Mn2 84.19(7) . .
O1 Mn3 Mn2 133.84(7) . .
Mn1 Mn3 Mn2 57.067(16) . .
Mn1 Mn3 Mn2 59.231(15) 3_775 .
Mn2 Mn3 Mn2 89.412(17) 3_775 .
C22 O1 C19 108.2(4) . .
C22 O1 Mn3 126.8(3) . .
C19 O1 Mn3 124.9(3) . .
C23 O2 C26 108.9(3) . .
C23 O2 Mn2 120.4(3) . .
C26 O2 Mn2 124.2(2) . .
Mn1 O3 Mn1 180.000(15) . 3_775
Mn1 O3 Mn2 87.235(18) . .
Mn1 O3 Mn2 92.765(18) 3_775 .
Mn1 O3 Mn2 92.765(18) . 3_775
Mn1 O3 Mn2 87.235(18) 3_775 3_775
Mn2 O3 Mn2 180.0 . 3_775
Mn1 O3 Mn3 88.192(18) . .
Mn1 O3 Mn3 91.808(18) 3_775 .
Mn2 O3 Mn3 91.390(18) . .
Mn2 O3 Mn3 88.610(18) 3_775 .
Mn1 O3 Mn3 91.808(18) . 3_775
Mn1 O3 Mn3 88.192(18) 3_775 3_775
Mn2 O3 Mn3 88.610(18) . 3_775
Mn2 O3 Mn3 91.390(18) 3_775 3_775
Mn3 O3 Mn3 180.0 . 3_775
C29 O4 C30 109.7(5) . .
C33 O5 C31 104.2(10) . .
C1 N1 Mn2 117.2(2) . .
C1 N1 Mn3 108.5(2) . .
Mn2 N1 Mn3 94.48(10) . .
C1 N1 H1A 111.8 . .
Mn2 N1 H1A 111.8 . .
Mn3 N1 H1A 111.8 . .
C6 N2 Mn1 124.7(2) . .
C6 N2 Mn3 106.7(2) . .
Mn1 N2 Mn3 90.29(10) . .
C6 N2 H2A 110.9 . .
Mn1 N2 H2A 110.9 . .
Mn3 N2 H2A 110.9 . .
C7 N3 Mn3 123.4(2) . 3_775
C7 N3 Mn2 106.7(2) . .
Mn3 N3 Mn2 91.47(10) 3_775 .
C7 N3 H3A 111.0 . .
Mn3 N3 H3A 111.0 3_775 .
Mn2 N3 H3A 111.0 . .
C12 N4 Mn1 125.8(2) . 3_775
C12 N4 Mn2 103.6(2) . .
Mn1 N4 Mn2 93.52(11) 3_775 .
C12 N4 H4A 110.5 . .
Mn1 N4 H4A 110.5 3_775 .
Mn2 N4 H4A 110.5 . .
C13 N5 Mn1 112.4(2) . 3_775
C13 N5 Mn3 111.3(2) . .
Mn1 N5 Mn3 93.75(11) 3_775 .
C13 N5 H5A 112.7 . .
Mn1 N5 H5A 112.7 3_775 .
Mn3 N5 H5A 112.7 . .
C18 N6 Mn1 112.8(2) . 3_775
C18 N6 Mn2 119.4(2) . 3_775
Mn1 N6 Mn2 88.40(10) 3_775 3_775
C18 N6 H6A 111.4 . .
Mn1 N6 H6A 111.4 3_775 .
Mn2 N6 H6A 111.4 3_775 .
N1 C1 C2 124.1(3) . .
N1 C1 C6 118.5(3) . .
C2 C1 C6 117.3(3) . .
C3 C2 C1 122.2(4) . .
C3 C2 H2B 118.9 . .
C1 C2 H2B 118.9 . .
C2 C3 C4 120.4(4) . .
C2 C3 H3B 119.8 . .
C4 C3 H3B 119.8 . .
C3 C4 C5 118.8(4) . .
C3 C4 H4B 120.6 . .
C5 C4 H4B 120.6 . .
C6 C5 C4 121.9(4) . .
C6 C5 H5B 119.1 . .
C4 C5 H5B 119.1 . .
C5 C6 N2 123.7(3) . .
C5 C6 C1 119.4(3) . .
N2 C6 C1 116.9(3) . .
N3 C7 C8 123.5(3) . .
N3 C7 C12 118.8(3) . .
C8 C7 C12 117.6(3) . .
C9 C8 C7 121.6(4) . .
C9 C8 H8A 119.2 . .
C7 C8 H8A 119.2 . .
C10 C9 C8 120.9(4) . .
C10 C9 H9A 119.6 . .
C8 C9 H9A 119.6 . .
C9 C10 C11 119.3(4) . .
C9 C10 H10A 120.4 . .
C11 C10 H10A 120.4 . .
C10 C11 C12 121.1(4) . .
C10 C11 H11A 119.5 . .
C12 C11 H11A 119.5 . .
C11 C12 C7 119.6(3) . .
C11 C12 N4 122.1(3) . .
C7 C12 N4 118.1(3) . .
C14 C13 N5 126.2(3) . .
C14 C13 C18 119.7(3) . .
N5 C13 C18 114.1(3) . .
C15 C14 C13 120.5(3) . .
C15 C14 H14A 119.7 . .
C13 C14 H14A 119.7 . .
C16 C15 C14 120.1(4) . .
C16 C15 H15A 120.0 . .
C14 C15 H15A 120.0 . .
C15 C16 C17 120.7(4) . .
C15 C16 H16A 119.7 . .
C17 C16 H16A 119.7 . .
C16 C17 C18 120.0(4) . .
C16 C17 H17A 120.0 . .
C18 C17 H17A 120.0 . .
C17 C18 N6 126.0(3) . .
C17 C18 C13 119.0(3) . .
N6 C18 C13 115.0(3) . .
O1 C19 C20 107.7(5) . .
O1 C19 H19A 110.2 . .
C20 C19 H19A 110.2 . .
O1 C19 H19B 110.2 . .
C20 C19 H19B 110.2 . .
H19A C19 H19B 108.5 . .
C21 C20 C19 104.5(6) . .
C21 C20 C21' 44.2(8) . .
C19 C20 C21' 104.7(6) . .
C21 C20 H20A 110.8 . .
C19 C20 H20A 110.8 . .
C21' C20 H20A 69.9 . .
C21 C20 H20B 110.8 . .
C19 C20 H20B 110.8 . .
C21' C20 H20B 141.6 . .
H20A C20 H20B 108.9 . .
C20 C21 C22 106.1(7) . .
C20 C21 H21A 110.5 . .
C22 C21 H21A 110.5 . .
C20 C21 H21B 110.5 . .
C22 C21 H21B 110.5 . .
H21A C21 H21B 108.7 . .
C20 C21' C22 96.6(9) . .
C20 C21' H21C 112.4 . .
C22 C21' H21C 112.4 . .
C20 C21' H21D 112.4 . .
C22 C21' H21D 112.4 . .
H21C C21' H21D 110.0 . .
O1 C22 C21 103.4(6) . .
O1 C22 C21' 105.0(7) . .
C21 C22 C21' 41.8(6) . .
O1 C22 H22A 111.1 . .
C21 C22 H22A 111.1 . .
C21' C22 H22A 71.9 . .
O1 C22 H22B 111.1 . .
C21 C22 H22B 111.1 . .
C21' C22 H22B 140.0 . .
H22A C22 H22B 109.1 . .
O2 C23 C24 106.8(4) . .
O2 C23 H23A 110.4 . .
C24 C23 H23A 110.4 . .
O2 C23 H23B 110.4 . .
C24 C23 H23B 110.4 . .
H23A C23 H23B 108.6 . .
C25 C24 C23 106.5(5) . .
C25 C24 H24A 110.4 . .
C23 C24 H24A 110.4 . .
C25 C24 H24B 110.4 . .
C23 C24 H24B 110.4 . .
H24A C24 H24B 108.6 . .
C24 C25 C26 108.3(5) . .
C24 C25 H25A 110.0 . .
C26 C25 H25A 110.0 . .
C24 C25 H25B 110.0 . .
C26 C25 H25B 110.0 . .
H25A C25 H25B 108.4 . .
O2 C26 C25 106.4(4) . .
O2 C26 H26A 110.4 . .
C25 C26 H26A 110.4 . .
O2 C26 H26B 110.4 . .
C25 C26 H26B 110.4 . .
H26A C26 H26B 108.6 . .
C28 C27 C29 106.6(5) . .
C28 C27 H27A 110.4 . .
C29 C27 H27A 110.4 . .
C28 C27 H27B 110.4 . .
C29 C27 H27B 110.4 . .
H27A C27 H27B 108.6 . .
C27 C28 C30 105.4(6) . .
C27 C28 H28A 110.7 . .
C30 C28 H28A 110.7 . .
C27 C28 H28B 110.7 . .
C30 C28 H28B 110.7 . .
H28A C28 H28B 108.8 . .
O4 C29 C27 108.8(5) . .
O4 C29 H29A 109.9 . .
C27 C29 H29A 109.9 . .
O4 C29 H29B 109.9 . .
C27 C29 H29B 109.9 . .
H29A C29 H29B 108.3 . .
O4 C30 C28 109.1(5) . .
O4 C30 H30A 109.9 . .
C28 C30 H30A 109.9 . .
O4 C30 H30B 109.9 . .
C28 C30 H30B 109.9 . .
H30A C30 H30B 108.3 . .
C34 C31 O5 105.3(13) . .
C34 C31 H31A 110.7 . .
O5 C31 H31A 110.7 . .
C34 C31 H31B 110.7 . .
O5 C31 H31B 110.7 . .
H31A C31 H31B 108.8 . .
C34 C32 C33 105.1(12) . .
C34 C32 H32A 110.7 . .
C33 C32 H32A 110.7 . .
C34 C32 H32B 110.7 . .
C33 C32 H32B 110.7 . .
H32A C32 H32B 108.8 . .
O5 C33 C32 103.8(14) . .
O5 C33 H33A 111.0 . .
C32 C33 H33A 111.0 . .
O5 C33 H33B 111.0 . .
C32 C33 H33B 111.0 . .
H33A C33 H33B 109.0 . .
C31 C34 C32 113.0(15) . .
C31 C34 H34A 109.0 . .
C32 C34 H34A 109.0 . .
C31 C34 H34B 109.0 . .
C32 C34 H34B 109.0 . .
H34A C34 H34B 107.8 . .

loop_
_geom_bond_atom_site_label_1
_geom_bond_atom_site_label_2
_geom_bond_distance
_geom_bond_site_symmetry_2
Mn1 N6 1.992(3) 3_775
Mn1 N2 1.996(3) .
Mn1 N5 2.001(3) 3_775
Mn1 N4 2.008(3) 3_775
Mn1 O3 2.1064(5) .
Mn1 Mn2 3.0059(7) .
Mn1 Mn3 3.0488(7) .
Mn1 Mn3 3.1463(7) 3_775
Mn1 Mn2 3.1542(7) 3_775
Mn2 N1 2.199(3) .
Mn2 N3 2.209(3) .
Mn2 O3 2.2484(5) .
Mn2 N6 2.308(3) 3_775
Mn2 N4 2.312(3) .
Mn2 O2 2.322(3) .
Mn2 Mn1 3.1542(7) 3_775
Mn2 Mn3 3.1572(7) 3_775
Mn2 Mn3 3.2347(7) .
Mn3 N3 2.200(3) 3_775
Mn3 N1 2.207(3) .
Mn3 O3 2.2716(5) .
Mn3 N2 2.294(3) .
Mn3 N5 2.300(3) .
Mn3 O1 2.308(3) .
Mn3 Mn1 3.1463(7) 3_775
Mn3 Mn2 3.1572(7) 3_775
O1 C22 1.410(6) .
O1 C19 1.418(5) .
O2 C23 1.421(6) .
O2 C26 1.442(5) .
O3 Mn1 2.1064(5) 3_775
O3 Mn2 2.2484(5) 3_775
O3 Mn3 2.2716(5) 3_775
O4 C29 1.383(7) .
O4 C30 1.394(7) .
O5 C33 1.417(15) .
O5 C31 1.427(13) .
N1 C1 1.400(4) .
N1 H1A 0.9200 .
N2 C6 1.420(4) .
N2 H2A 0.9200 .
N3 C7 1.400(4) .
N3 Mn3 2.200(3) 3_775
N3 H3A 0.9200 .
N4 C12 1.423(4) .
N4 Mn1 2.008(3) 3_775
N4 H4A 0.9200 .
N5 C13 1.407(4) .
N5 Mn1 2.001(3) 3_775
N5 H5A 0.9200 .
N6 C18 1.400(4) .
N6 Mn1 1.992(3) 3_775
N6 Mn2 2.308(3) 3_775
N6 H6A 0.9200 .
C1 C2 1.401(5) .
C1 C6 1.424(5) .
C2 C3 1.370(6) .
C2 H2B 0.9400 .
C3 C4 1.379(6) .
C3 H3B 0.9400 .
C4 C5 1.391(5) .
C4 H4B 0.9400 .
C5 C6 1.380(5) .
C5 H5B 0.9400 .
C7 C8 1.401(5) .
C7 C12 1.413(5) .
C8 C9 1.380(6) .
C8 H8A 0.9400 .
C9 C10 1.362(6) .
C9 H9A 0.9400 .
C10 C11 1.393(5) .
C10 H10A 0.9400 .
C11 C12 1.395(5) .
C11 H11A 0.9400 .
C13 C14 1.386(5) .
C13 C18 1.409(5) .
C14 C15 1.385(5) .
C14 H14A 0.9400 .
C15 C16 1.372(6) .
C15 H15A 0.9400 .
C16 C17 1.389(6) .
C16 H16A 0.9400 .
C17 C18 1.398(5) .
C17 H17A 0.9400 .
C19 C20 1.469(7) .
C19 H19A 0.9800 .
C19 H19B 0.9800 .
C20 C21 1.351(11) .
C20 C21' 1.542(16) .
C20 H20A 0.9800 .
C20 H20B 0.9800 .
C21 C22 1.536(11) .
C21 H21A 0.9800 .
C21 H21B 0.9800 .
C21' C22 1.553(17) .
C21' H21C 0.9800 .
C21' H21D 0.9800 .
C22 H22A 0.9800 .
C22 H22B 0.9800 .
C23 C24 1.478(7) .
C23 H23A 0.9800 .
C23 H23B 0.9800 .
C24 C25 1.414(9) .
C24 H24A 0.9800 .
C24 H24B 0.9800 .
C25 C26 1.462(7) .
C25 H25A 0.9800 .
C25 H25B 0.9800 .
C26 H26A 0.9800 .
C26 H26B 0.9800 .
C27 C28 1.460(8) .
C27 C29 1.461(9) .
C27 H27A 0.9800 .
C27 H27B 0.9800 .
C28 C30 1.467(8) .
C28 H28A 0.9800 .
C28 H28B 0.9800 .
C29 H29A 0.9800 .
C29 H29B 0.9800 .
C30 H30A 0.9800 .
C30 H30B 0.9800 .
C31 C34 1.316(17) .
C31 H31A 0.9800 .
C31 H31B 0.9800 .
C32 C34 1.34(2) .
C32 C33 1.42(2) .
C32 H32A 0.9800 .
C32 H32B 0.9800 .
C33 H33A 0.9800 .
C33 H33B 0.9800 .
C34 H34A 0.9800 .
C34 H34B 0.9800 .

loop_
_geom_hbond_atom_site_label_D
_geom_hbond_atom_site_label_H
_geom_hbond_atom_site_label_A
_geom_hbond_distance_DH
_geom_hbond_distance_HA
_geom_hbond_distance_DA
_geom_hbond_angle_DHA
_geom_hbond_site_symmetry_A
N4 H4A O4 0.92 2.48 3.377(5) 166.1 2_745
N5 H5A O4 0.92 2.26 3.179(5) 174.3 2_745

loop_
_geom_torsion_atom_site_label_1
_geom_torsion_atom_site_label_2
_geom_torsion_atom_site_label_3
_geom_torsion_atom_site_label_4
_geom_torsion
_geom_torsion_site_symmetry_1
_geom_torsion_site_symmetry_4
N6 Mn1 Mn2 N1 101.14(12) 3_775 .
N2 Mn1 Mn2 N1 7.35(10) . .
N5 Mn1 Mn2 N1 176.08(10) 3_775 .
N4 Mn1 Mn2 N1 -86.81(15) 3_775 .
O3 Mn1 Mn2 N1 -92.41(7) . .
Mn3 Mn1 Mn2 N1 -36.89(7) . .
Mn3 Mn1 Mn2 N1 -147.42(7) 3_775 .
Mn2 Mn1 Mn2 N1 -92.41(7) 3_775 .
N6 Mn1 Mn2 N3 -85.44(12) 3_775 .
N2 Mn1 Mn2 N3 -179.23(10) . .
N5 Mn1 Mn2 N3 -10.50(10) 3_775 .
N4 Mn1 Mn2 N3 86.62(15) 3_775 .
O3 Mn1 Mn2 N3 81.02(7) . .
Mn3 Mn1 Mn2 N3 136.53(7) . .
Mn3 Mn1 Mn2 N3 26.00(7) 3_775 .
Mn2 Mn1 Mn2 N3 81.02(7) 3_775 .
N6 Mn1 Mn2 O3 -166.45(10) 3_775 .
N2 Mn1 Mn2 O3 99.75(8) . .
N5 Mn1 Mn2 O3 -91.52(8) 3_775 .
N4 Mn1 Mn2 O3 5.60(13) 3_775 .
Mn3 Mn1 Mn2 O3 55.512(14) . .
Mn3 Mn1 Mn2 O3 -55.016(14) 3_775 .
Mn2 Mn1 Mn2 O3 0.0 3_775 .
N2 Mn1 Mn2 N6 -93.79(13) . 3_775
N5 Mn1 Mn2 N6 74.93(13) 3_775 3_775
N4 Mn1 Mn2 N6 172.05(16) 3_775 3_775
O3 Mn1 Mn2 N6 166.45(10) . 3_775
Mn3 Mn1 Mn2 N6 -138.04(10) . 3_775
Mn3 Mn1 Mn2 N6 111.44(10) 3_775 3_775
Mn2 Mn1 Mn2 N6 166.45(10) 3_775 3_775
N6 Mn1 Mn2 N4 -162.65(14) 3_775 .
N2 Mn1 Mn2 N4 103.55(12) . .
N5 Mn1 Mn2 N4 -87.72(11) 3_775 .
N4 Mn1 Mn2 N4 9.4(2) 3_775 .
O3 Mn1 Mn2 N4 3.80(9) . .
Mn3 Mn1 Mn2 N4 59.31(9) . .
Mn3 Mn1 Mn2 N4 -51.22(9) 3_775 .
Mn2 Mn1 Mn2 N4 3.80(9) 3_775 .
N6 Mn1 Mn2 O2 14.77(15) 3_775 .
N2 Mn1 Mn2 O2 -79.02(13) . .
N5 Mn1 Mn2 O2 89.70(13) 3_775 .
N4 Mn1 Mn2 O2 -173.18(16) 3_775 .
O3 Mn1 Mn2 O2 -178.78(11) . .
Mn3 Mn1 Mn2 O2 -123.27(11) . .
Mn3 Mn1 Mn2 O2 126.21(11) 3_775 .
Mn2 Mn1 Mn2 O2 -178.78(11) 3_775 .
N6 Mn1 Mn2 Mn1 -166.45(10) 3_775 3_775
N2 Mn1 Mn2 Mn1 99.75(8) . 3_775
N5 Mn1 Mn2 Mn1 -91.52(8) 3_775 3_775
N4 Mn1 Mn2 Mn1 5.60(13) 3_775 3_775
O3 Mn1 Mn2 Mn1 0.0 . 3_775
Mn3 Mn1 Mn2 Mn1 55.512(14) . 3_775
Mn3 Mn1 Mn2 Mn1 -55.016(14) 3_775 3_775
Mn2 Mn1 Mn2 Mn1 0.0 3_775 3_775
N6 Mn1 Mn2 Mn3 -111.44(10) 3_775 3_775
N2 Mn1 Mn2 Mn3 154.77(8) . 3_775
N5 Mn1 Mn2 Mn3 -36.50(8) 3_775 3_775
N4 Mn1 Mn2 Mn3 60.62(13) 3_775 3_775
O3 Mn1 Mn2 Mn3 55.016(14) . 3_775
Mn3 Mn1 Mn2 Mn3 110.528(16) . 3_775
Mn2 Mn1 Mn2 Mn3 55.016(14) 3_775 3_775
N6 Mn1 Mn2 Mn3 138.04(10) 3_775 .
N2 Mn1 Mn2 Mn3 44.24(8) . .
N5 Mn1 Mn2 Mn3 -147.03(8) 3_775 .
N4 Mn1 Mn2 Mn3 -49.91(13) 3_775 .
O3 Mn1 Mn2 Mn3 -55.512(14) . .
Mn3 Mn1 Mn2 Mn3 -110.528(16) 3_775 .
Mn2 Mn1 Mn2 Mn3 -55.512(14) 3_775 .
N6 Mn1 Mn3 N3 177.90(11) 3_775 3_775
N2 Mn1 Mn3 N3 97.74(12) . 3_775
N5 Mn1 Mn3 N3 -90.35(15) 3_775 3_775
N4 Mn1 Mn3 N3 0.68(10) 3_775 3_775
O3 Mn1 Mn3 N3 -94.40(7) . 3_775
Mn2 Mn1 Mn3 N3 -150.19(7) . 3_775
Mn3 Mn1 Mn3 N3 -94.40(7) 3_775 3_775
Mn2 Mn1 Mn3 N3 -40.06(7) 3_775 3_775
N6 Mn1 Mn3 N1 4.92(11) 3_775 .
N2 Mn1 Mn3 N1 -75.24(13) . .
N5 Mn1 Mn3 N1 96.68(15) 3_775 .
N4 Mn1 Mn3 N1 -172.30(11) 3_775 .
O3 Mn1 Mn3 N1 92.62(7) . .
Mn2 Mn1 Mn3 N1 36.83(7) . .
Mn3 Mn1 Mn3 N1 92.62(7) 3_775 .
Mn2 Mn1 Mn3 N1 146.96(7) 3_775 .
N6 Mn1 Mn3 O3 -87.69(8) 3_775 .
N2 Mn1 Mn3 O3 -167.86(11) . .
N5 Mn1 Mn3 O3 4.06(13) 3_775 .
N4 Mn1 Mn3 O3 95.08(8) 3_775 .
Mn2 Mn1 Mn3 O3 -55.785(14) . .
Mn3 Mn1 Mn3 O3 0.0 3_775 .
Mn2 Mn1 Mn3 O3 54.342(14) 3_775 .
N6 Mn1 Mn3 N2 80.16(13) 3_775 .
N5 Mn1 Mn3 N2 171.91(17) 3_775 .
N4 Mn1 Mn3 N2 -97.06(13) 3_775 .
O3 Mn1 Mn3 N2 167.86(11) . .
Mn2 Mn1 Mn3 N2 112.07(11) . .
Mn3 Mn1 Mn3 N2 167.86(11) 3_775 .
Mn2 Mn1 Mn3 N2 -137.80(11) 3_775 .
N6 Mn1 Mn3 N5 -84.99(12) 3_775 .
N2 Mn1 Mn3 N5 -165.15(14) . .
N5 Mn1 Mn3 N5 6.8(2) 3_775 .
N4 Mn1 Mn3 N5 97.79(12) 3_775 .
O3 Mn1 Mn3 N5 2.71(8) . .
Mn2 Mn1 Mn3 N5 -53.08(9) . .
Mn3 Mn1 Mn3 N5 2.71(8) 3_775 .
Mn2 Mn1 Mn3 N5 57.05(9) 3_775 .
N6 Mn1 Mn3 O1 88.86(13) 3_775 .
N2 Mn1 Mn3 O1 8.70(15) . .
N5 Mn1 Mn3 O1 -179.38(16) 3_775 .
N4 Mn1 Mn3 O1 -88.36(13) 3_775 .
O3 Mn1 Mn3 O1 176.56(11) . .
Mn2 Mn1 Mn3 O1 120.77(11) . .
Mn3 Mn1 Mn3 O1 176.56(11) 3_775 .
Mn2 Mn1 Mn3 O1 -129.10(11) 3_775 .
N6 Mn1 Mn3 Mn1 -87.69(8) 3_775 3_775
N2 Mn1 Mn3 Mn1 -167.86(11) . 3_775
N5 Mn1 Mn3 Mn1 4.06(13) 3_775 3_775
N4 Mn1 Mn3 Mn1 95.08(8) 3_775 3_775
O3 Mn1 Mn3 Mn1 0.0 . 3_775
Mn2 Mn1 Mn3 Mn1 -55.785(14) . 3_775
Mn3 Mn1 Mn3 Mn1 0.0 3_775 3_775
Mn2 Mn1 Mn3 Mn1 54.342(14) 3_775 3_775
N6 Mn1 Mn3 Mn2 -142.04(8) 3_775 3_775
N2 Mn1 Mn3 Mn2 137.80(11) . 3_775
N5 Mn1 Mn3 Mn2 -50.28(13) 3_775 3_775
N4 Mn1 Mn3 Mn2 40.74(8) 3_775 3_775
O3 Mn1 Mn3 Mn2 -54.342(14) . 3_775
Mn2 Mn1 Mn3 Mn2 -110.127(17) . 3_775
Mn3 Mn1 Mn3 Mn2 -54.342(14) 3_775 3_775
N6 Mn1 Mn3 Mn2 -31.91(8) 3_775 .
N2 Mn1 Mn3 Mn2 -112.07(11) . .
N5 Mn1 Mn3 Mn2 59.84(13) 3_775 .
N4 Mn1 Mn3 Mn2 150.87(8) 3_775 .
O3 Mn1 Mn3 Mn2 55.785(15) . .
Mn3 Mn1 Mn3 Mn2 55.785(14) 3_775 .
Mn2 Mn1 Mn3 Mn2 110.127(17) 3_775 .
N1 Mn2 Mn3 N3 160.48(15) . 3_775
N3 Mn2 Mn3 N3 -27.0(2) . 3_775
O3 Mn2 Mn3 N3 -13.45(10) . 3_775
N6 Mn2 Mn3 N3 68.11(12) 3_775 3_775
N4 Mn2 Mn3 N3 -93.72(12) . 3_775
O2 Mn2 Mn3 N3 171.66(14) . 3_775
Mn1 Mn2 Mn3 N3 41.82(10) . 3_775
Mn1 Mn2 Mn3 N3 -64.51(10) 3_775 3_775
Mn3 Mn2 Mn3 N3 -13.45(10) 3_775 3_775
N3 Mn2 Mn3 N1 172.48(15) . .
O3 Mn2 Mn3 N1 -173.93(11) . .
N6 Mn2 Mn3 N1 -92.37(13) 3_775 .
N4 Mn2 Mn3 N1 105.80(13) . .
O2 Mn2 Mn3 N1 11.19(15) . .
Mn1 Mn2 Mn3 N1 -118.66(11) . .
Mn1 Mn2 Mn3 N1 135.01(11) 3_775 .
Mn3 Mn2 Mn3 N1 -173.93(11) 3_775 .
N1 Mn2 Mn3 O3 173.93(11) . .
N3 Mn2 Mn3 O3 -13.59(11) . .
N6 Mn2 Mn3 O3 81.56(7) 3_775 .
N4 Mn2 Mn3 O3 -80.28(7) . .
O2 Mn2 Mn3 O3 -174.89(11) . .
Mn1 Mn2 Mn3 O3 55.263(15) . .
Mn1 Mn2 Mn3 O3 -51.065(14) 3_775 .
Mn3 Mn2 Mn3 O3 0.0 3_775 .
N1 Mn2 Mn3 N2 80.36(13) . .
N3 Mn2 Mn3 N2 -107.16(13) . .
O3 Mn2 Mn3 N2 -93.56(7) . .
N6 Mn2 Mn3 N2 -12.00(9) 3_775 .
N4 Mn2 Mn3 N2 -173.84(10) . .
O2 Mn2 Mn3 N2 91.55(13) . .
Mn1 Mn2 Mn3 N2 -38.30(7) . .
Mn1 Mn2 Mn3 N2 -144.63(7) 3_775 .
Mn3 Mn2 Mn3 N2 -93.56(7) 3_775 .
N1 Mn2 Mn3 N5 -102.51(13) . .
N3 Mn2 Mn3 N5 69.98(13) . .
O3 Mn2 Mn3 N5 83.57(7) . .
N6 Mn2 Mn3 N5 165.13(9) 3_775 .
N4 Mn2 Mn3 N5 3.29(9) . .
O2 Mn2 Mn3 N5 -91.32(13) . .
Mn1 Mn2 Mn3 N5 138.83(7) . .
Mn1 Mn2 Mn3 N5 32.50(7) 3_775 .
Mn3 Mn2 Mn3 N5 83.57(7) 3_775 .
N1 Mn2 Mn3 O1 -12.37(15) . .
N3 Mn2 Mn3 O1 160.11(15) . .
O3 Mn2 Mn3 O1 173.70(11) . .
N6 Mn2 Mn3 O1 -104.74(13) 3_775 .
N4 Mn2 Mn3 O1 93.43(13) . .
O2 Mn2 Mn3 O1 -1.18(16) . .
Mn1 Mn2 Mn3 O1 -131.03(11) . .
Mn1 Mn2 Mn3 O1 122.64(11) 3_775 .
Mn3 Mn2 Mn3 O1 173.70(11) 3_775 .
N1 Mn2 Mn3 Mn1 118.66(11) . .
N3 Mn2 Mn3 Mn1 -68.86(11) . .
O3 Mn2 Mn3 Mn1 -55.263(15) . .
N6 Mn2 Mn3 Mn1 26.30(7) 3_775 .
N4 Mn2 Mn3 Mn1 -135.54(7) . .
O2 Mn2 Mn3 Mn1 129.85(11) . .
Mn1 Mn2 Mn3 Mn1 -106.328(17) 3_775 .
Mn3 Mn2 Mn3 Mn1 -55.263(15) 3_775 .
N1 Mn2 Mn3 Mn1 -135.01(11) . 3_775
N3 Mn2 Mn3 Mn1 37.47(11) . 3_775
O3 Mn2 Mn3 Mn1 51.065(14) . 3_775
N6 Mn2 Mn3 Mn1 132.62(7) 3_775 3_775
N4 Mn2 Mn3 Mn1 -29.21(7) . 3_775
O2 Mn2 Mn3 Mn1 -123.82(11) . 3_775
Mn1 Mn2 Mn3 Mn1 106.328(17) . 3_775
Mn3 Mn2 Mn3 Mn1 51.064(14) 3_775 3_775
N1 Mn2 Mn3 Mn2 173.93(11) . 3_775
N3 Mn2 Mn3 Mn2 -13.59(11) . 3_775
O3 Mn2 Mn3 Mn2 0.0 . 3_775
N6 Mn2 Mn3 Mn2 81.56(7) 3_775 3_775
N4 Mn2 Mn3 Mn2 -80.28(7) . 3_775
O2 Mn2 Mn3 Mn2 -174.89(11) . 3_775
Mn1 Mn2 Mn3 Mn2 55.263(15) . 3_775
Mn1 Mn2 Mn3 Mn2 -51.064(14) 3_775 3_775
Mn3 Mn2 Mn3 Mn2 0.0 3_775 3_775
N3 Mn3 O1 C22 0.7(4) 3_775 .
N1 Mn3 O1 C22 167.0(4) . .
O3 Mn3 O1 C22 -122.5(8) . .
N2 Mn3 O1 C22 92.1(4) . .
N5 Mn3 O1 C22 -98.8(4) . .
Mn1 Mn3 O1 C22 86.3(4) . .
Mn1 Mn3 O1 C22 -98.4(4) 3_775 .
Mn2 Mn3 O1 C22 -13.8(5) 3_775 .
Mn2 Mn3 O1 C22 175.3(4) . .
N3 Mn3 O1 C19 -175.7(5) 3_775 .
N1 Mn3 O1 C19 -9.4(5) . .
O3 Mn3 O1 C19 61.1(10) . .
N2 Mn3 O1 C19 -84.3(5) . .
N5 Mn3 O1 C19 84.8(5) . .
Mn1 Mn3 O1 C19 -90.1(5) . .
Mn1 Mn3 O1 C19 85.1(5) 3_775 .
Mn2 Mn3 O1 C19 169.8(5) 3_775 .
Mn2 Mn3 O1 C19 -1.1(5) . .
N1 Mn2 O2 C23 56.2(3) . .
N3 Mn2 O2 C23 -117.9(3) . .
O3 Mn2 O2 C23 -27.2(13) . .
N6 Mn2 O2 C23 149.2(3) 3_775 .
N4 Mn2 O2 C23 -42.7(3) . .
Mn1 Mn2 O2 C23 139.4(3) . .
Mn1 Mn2 O2 C23 -38.9(3) 3_775 .
Mn3 Mn2 O2 C23 -124.3(3) 3_775 .
Mn3 Mn2 O2 C23 48.6(3) . .
N1 Mn2 O2 C26 -155.3(3) . .
N3 Mn2 O2 C26 30.7(3) . .
O3 Mn2 O2 C26 121.3(11) . .
N6 Mn2 O2 C26 -62.2(3) 3_775 .
N4 Mn2 O2 C26 105.9(3) . .
Mn1 Mn2 O2 C26 -72.0(3) . .
Mn1 Mn2 O2 C26 109.7(3) 3_775 .
Mn3 Mn2 O2 C26 24.3(4) 3_775 .
Mn3 Mn2 O2 C26 -162.9(3) . .
N6 Mn1 O3 Mn1 -74(100) 3_775 3_775
N2 Mn1 O3 Mn1 -166(100) . 3_775
N5 Mn1 O3 Mn1 7(100) 3_775 3_775
N4 Mn1 O3 Mn1 99(100) 3_775 3_775
Mn2 Mn1 O3 Mn1 -84(100) . 3_775
Mn3 Mn1 O3 Mn1 -176(100) . 3_775
Mn3 Mn1 O3 Mn1 4(100) 3_775 3_775
Mn2 Mn1 O3 Mn1 96(100) 3_775 3_775
N6 Mn1 O3 Mn2 10.45(8) 3_775 .
N2 Mn1 O3 Mn2 -82.32(8) . .
N5 Mn1 O3 Mn2 91.07(8) 3_775 .
N4 Mn1 O3 Mn2 -176.44(8) 3_775 .
Mn3 Mn1 O3 Mn2 -91.480(18) . .
Mn3 Mn1 O3 Mn2 88.520(18) 3_775 .
Mn2 Mn1 O3 Mn2 180.0 3_775 .
N6 Mn1 O3 Mn2 -169.55(8) 3_775 3_775
N2 Mn1 O3 Mn2 97.68(8) . 3_775
N5 Mn1 O3 Mn2 -88.93(8) 3_775 3_775
N4 Mn1 O3 Mn2 3.56(8) 3_775 3_775
Mn2 Mn1 O3 Mn2 180.0 . 3_775
Mn3 Mn1 O3 Mn2 88.521(18) . 3_775
Mn3 Mn1 O3 Mn2 -91.479(18) 3_775 3_775
N6 Mn1 O3 Mn3 101.93(8) 3_775 .
N2 Mn1 O3 Mn3 9.16(8) . .
N5 Mn1 O3 Mn3 -177.45(8) 3_775 .
N4 Mn1 O3 Mn3 -84.96(8) 3_775 .
Mn2 Mn1 O3 Mn3 91.480(18) . .
Mn3 Mn1 O3 Mn3 180.0 3_775 .
Mn2 Mn1 O3 Mn3 -88.521(18) 3_775 .
N6 Mn1 O3 Mn3 -78.07(8) 3_775 3_775
N2 Mn1 O3 Mn3 -170.84(8) . 3_775
N5 Mn1 O3 Mn3 2.55(8) 3_775 3_775
N4 Mn1 O3 Mn3 95.04(8) 3_775 3_775
Mn2 Mn1 O3 Mn3 -88.520(18) . 3_775
Mn3 Mn1 O3 Mn3 180.0 . 3_775
Mn2 Mn1 O3 Mn3 91.479(18) 3_775 3_775
N1 Mn2 O3 Mn1 83.99(8) . .
N3 Mn2 O3 Mn1 -101.77(8) . .
N6 Mn2 O3 Mn1 -8.96(7) 3_775 .
N4 Mn2 O3 Mn1 -176.87(7) . .
O2 Mn2 O3 Mn1 167.5(11) . .
Mn1 Mn2 O3 Mn1 180.0 3_775 .
Mn3 Mn2 O3 Mn1 -91.877(18) 3_775 .
Mn3 Mn2 O3 Mn1 88.123(18) . .
N1 Mn2 O3 Mn1 -96.01(8) . 3_775
N3 Mn2 O3 Mn1 78.23(8) . 3_775
N6 Mn2 O3 Mn1 171.04(7) 3_775 3_775
N4 Mn2 O3 Mn1 3.13(7) . 3_775
O2 Mn2 O3 Mn1 -12.5(11) . 3_775
Mn1 Mn2 O3 Mn1 180.0 . 3_775
Mn3 Mn2 O3 Mn1 88.123(18) 3_775 3_775
Mn3 Mn2 O3 Mn1 -91.877(18) . 3_775
N1 Mn2 O3 Mn2 -159(60) . 3_775
N3 Mn2 O3 Mn2 15(60) . 3_775
N6 Mn2 O3 Mn2 108(60) 3_775 3_775
N4 Mn2 O3 Mn2 -60(60) . 3_775
O2 Mn2 O3 Mn2 -75(60) . 3_775
Mn1 Mn2 O3 Mn2 117(60) . 3_775
Mn1 Mn2 O3 Mn2 -63(60) 3_775 3_775
Mn3 Mn2 O3 Mn2 25(60) 3_775 3_775
Mn3 Mn2 O3 Mn2 -155(60) . 3_775
N1 Mn2 O3 Mn3 -4.13(8) . .
N3 Mn2 O3 Mn3 170.11(8) . .
N6 Mn2 O3 Mn3 -97.08(7) 3_775 .
N4 Mn2 O3 Mn3 95.00(7) . .
O2 Mn2 O3 Mn3 79.4(11) . .
Mn1 Mn2 O3 Mn3 -88.123(18) . .
Mn1 Mn2 O3 Mn3 91.877(18) 3_775 .
Mn3 Mn2 O3 Mn3 180.0 3_775 .
N1 Mn2 O3 Mn3 175.87(8) . 3_775
N3 Mn2 O3 Mn3 -9.89(8) . 3_775
N6 Mn2 O3 Mn3 82.92(7) 3_775 3_775
N4 Mn2 O3 Mn3 -85.00(7) . 3_775
O2 Mn2 O3 Mn3 -100.6(11) . 3_775
Mn1 Mn2 O3 Mn3 91.877(18) . 3_775
Mn1 Mn2 O3 Mn3 -88.123(18) 3_775 3_775
Mn3 Mn2 O3 Mn3 180.0 . 3_775
N3 Mn3 O3 Mn1 82.87(8) 3_775 .
N1 Mn3 O3 Mn1 -83.07(8) . .
N2 Mn3 O3 Mn1 -7.96(7) . .
N5 Mn3 O3 Mn1 -177.76(7) . .
O1 Mn3 O3 Mn1 -153.8(8) . .
Mn1 Mn3 O3 Mn1 180.0 3_775 .
Mn2 Mn3 O3 Mn1 92.811(18) 3_775 .
Mn2 Mn3 O3 Mn1 -87.189(18) . .
N3 Mn3 O3 Mn1 -97.13(8) 3_775 3_775
N1 Mn3 O3 Mn1 96.93(8) . 3_775
N2 Mn3 O3 Mn1 172.04(7) . 3_775
N5 Mn3 O3 Mn1 2.24(7) . 3_775
O1 Mn3 O3 Mn1 26.2(8) . 3_775
Mn1 Mn3 O3 Mn1 180.0 . 3_775
Mn2 Mn3 O3 Mn1 -87.189(18) 3_775 3_775
Mn2 Mn3 O3 Mn1 92.811(18) . 3_775
N3 Mn3 O3 Mn2 170.06(8) 3_775 .
N1 Mn3 O3 Mn2 4.12(8) . .
N2 Mn3 O3 Mn2 79.23(7) . .
N5 Mn3 O3 Mn2 -90.57(7) . .
O1 Mn3 O3 Mn2 -66.6(8) . .
Mn1 Mn3 O3 Mn2 87.189(18) . .
Mn1 Mn3 O3 Mn2 -92.811(18) 3_775 .
Mn2 Mn3 O3 Mn2 180.0 3_775 .
N3 Mn3 O3 Mn2 -9.94(8) 3_775 3_775
N1 Mn3 O3 Mn2 -175.88(8) . 3_775
N2 Mn3 O3 Mn2 -100.77(7) . 3_775
N5 Mn3 O3 Mn2 89.43(7) . 3_775
O1 Mn3 O3 Mn2 113.4(8) . 3_775
Mn1 Mn3 O3 Mn2 -92.811(18) . 3_775
Mn1 Mn3 O3 Mn2 87.189(18) 3_775 3_775
Mn2 Mn3 O3 Mn2 180.0 . 3_775
N3 Mn3 O3 Mn3 -115(100) 3_775 3_775
N1 Mn3 O3 Mn3 79(100) . 3_775
N2 Mn3 O3 Mn3 154(100) . 3_775
N5 Mn3 O3 Mn3 -15(100) . 3_775
O1 Mn3 O3 Mn3 9(100) . 3_775
Mn1 Mn3 O3 Mn3 162(100) . 3_775
Mn1 Mn3 O3 Mn3 -18(100) 3_775 3_775
Mn2 Mn3 O3 Mn3 -105(100) 3_775 3_775
Mn2 Mn3 O3 Mn3 75(100) . 3_775
N3 Mn2 N1 C1 -168.4(8) . .
O3 Mn2 N1 C1 -109.2(2) . .
N6 Mn2 N1 C1 -24.2(2) 3_775 .
N4 Mn2 N1 C1 170.1(2) . .
O2 Mn2 N1 C1 74.5(2) . .
Mn1 Mn2 N1 C1 -64.8(2) . .
Mn1 Mn2 N1 C1 -150.8(2) 3_775 .
Mn3 Mn2 N1 C1 -105.1(2) 3_775 .
Mn3 Mn2 N1 C1 -113.5(3) . .
N3 Mn2 N1 Mn3 -54.9(9) . .
O3 Mn2 N1 Mn3 4.27(8) . .
N6 Mn2 N1 Mn3 89.29(10) 3_775 .
N4 Mn2 N1 Mn3 -76.42(11) . .
O2 Mn2 N1 Mn3 -172.06(11) . .
Mn1 Mn2 N1 Mn3 48.70(8) . .
Mn1 Mn2 N1 Mn3 -37.32(8) 3_775 .
Mn3 Mn2 N1 Mn3 8.34(15) 3_775 .
N3 Mn3 N1 C1 44.2(5) 3_775 .
O3 Mn3 N1 C1 116.4(2) . .
N2 Mn3 N1 C1 31.7(2) . .
N5 Mn3 N1 C1 -162.5(2) . .
O1 Mn3 N1 C1 -68.3(2) . .
Mn1 Mn3 N1 C1 72.7(2) . .
Mn1 Mn3 N1 C1 158.0(2) 3_775 .
Mn2 Mn3 N1 C1 112.45(19) 3_775 .
Mn2 Mn3 N1 C1 120.6(2) . .
N3 Mn3 N1 Mn2 -76.4(4) 3_775 .
O3 Mn3 N1 Mn2 -4.22(8) . .
N2 Mn3 N1 Mn2 -88.93(11) . .
N5 Mn3 N1 Mn2 76.84(11) . .
O1 Mn3 N1 Mn2 171.11(11) . .
Mn1 Mn3 N1 Mn2 -47.94(8) . .
Mn1 Mn3 N1 Mn2 37.43(8) 3_775 .
Mn2 Mn3 N1 Mn2 -8.16(15) 3_775 .
N6 Mn1 N2 C6 3.8(3) 3_775 .
N5 Mn1 N2 C6 -42.6(7) 3_775 .
N4 Mn1 N2 C6 -165.7(3) 3_775 .
O3 Mn1 N2 C6 101.6(3) . .
Mn2 Mn1 N2 C6 53.8(3) . .
Mn3 Mn1 N2 C6 110.7(3) . .
Mn3 Mn1 N2 C6 90.9(3) 3_775 .
Mn2 Mn1 N2 C6 147.3(3) 3_775 .
N6 Mn1 N2 Mn3 -106.86(11) 3_775 .
N5 Mn1 N2 Mn3 -153.3(6) 3_775 .
N4 Mn1 N2 Mn3 83.68(11) 3_775 .
O3 Mn1 N2 Mn3 -9.07(8) . .
Mn2 Mn1 N2 Mn3 -56.86(7) . .
Mn3 Mn1 N2 Mn3 -19.72(17) 3_775 .
Mn2 Mn1 N2 Mn3 36.67(8) 3_775 .
N3 Mn3 N2 C6 153.0(2) 3_775 .
N1 Mn3 N2 C6 -30.2(2) . .
O3 Mn3 N2 C6 -118.2(2) . .
N5 Mn3 N2 C6 -83.3(4) . .
O1 Mn3 N2 C6 59.0(2) . .
Mn1 Mn3 N2 C6 -126.6(2) . .
Mn1 Mn3 N2 C6 -111.67(19) 3_775 .
Mn2 Mn3 N2 C6 -162.7(2) 3_775 .
Mn2 Mn3 N2 C6 -74.0(2) . .
N3 Mn3 N2 Mn1 -80.42(11) 3_775 .
N1 Mn3 N2 Mn1 96.42(11) . .
O3 Mn3 N2 Mn1 8.40(7) . .
N5 Mn3 N2 Mn1 43.3(4) . .
O1 Mn3 N2 Mn1 -174.42(10) . .
Mn1 Mn3 N2 Mn1 14.94(13) 3_775 .
Mn2 Mn3 N2 Mn1 -36.08(8) 3_775 .
Mn2 Mn3 N2 Mn1 52.62(7) . .
N1 Mn2 N3 C7 -56.3(10) . .
O3 Mn2 N3 C7 -115.38(19) . .
N6 Mn2 N3 C7 159.5(2) 3_775 .
N4 Mn2 N3 C7 -34.3(2) . .
O2 Mn2 N3 C7 60.9(2) . .
Mn1 Mn2 N3 C7 -159.12(19) . .
Mn1 Mn2 N3 C7 -74.07(19) 3_775 .
Mn3 Mn2 N3 C7 -125.6(2) 3_775 .
Mn3 Mn2 N3 C7 -105.88(19) . .
N1 Mn2 N3 Mn3 69.3(9) . 3_775
O3 Mn2 N3 Mn3 10.22(8) . 3_775
N6 Mn2 N3 Mn3 -74.90(10) 3_775 3_775
N4 Mn2 N3 Mn3 91.32(10) . 3_775
O2 Mn2 N3 Mn3 -173.48(11) . 3_775
Mn1 Mn2 N3 Mn3 -33.52(9) . 3_775
Mn1 Mn2 N3 Mn3 51.52(7) 3_775 3_775
Mn3 Mn2 N3 Mn3 19.72(15) . 3_775
N1 Mn2 N4 C12 -149.3(2) . .
N3 Mn2 N4 C12 33.28(19) . .
O3 Mn2 N4 C12 124.85(19) . .
N6 Mn2 N4 C12 82.9(4) 3_775 .
O2 Mn2 N4 C12 -56.1(2) . .
Mn1 Mn2 N4 C12 122.16(18) . .
Mn1 Mn2 N4 C12 128.1(2) 3_775 .
Mn3 Mn2 N4 C12 78.22(19) 3_775 .
Mn3 Mn2 N4 C12 169.29(19) . .
N1 Mn2 N4 Mn1 82.61(11) . 3_775
N3 Mn2 N4 Mn1 -94.85(11) . 3_775
O3 Mn2 N4 Mn1 -3.28(7) . 3_775
N6 Mn2 N4 Mn1 -45.2(4) 3_775 3_775
O2 Mn2 N4 Mn1 175.72(10) . 3_775
Mn1 Mn2 N4 Mn1 -5.97(14) . 3_775
Mn3 Mn2 N4 Mn1 -49.91(8) 3_775 3_775
Mn3 Mn2 N4 Mn1 41.16(8) . 3_775
N3 Mn3 N5 C13 -30.8(2) 3_775 .
N1 Mn3 N5 C13 155.9(2) . .
O3 Mn3 N5 C13 -118.2(2) . .
N2 Mn3 N5 C13 -153.3(3) . .
O1 Mn3 N5 C13 63.8(2) . .
Mn1 Mn3 N5 C13 -120.1(2) . .
Mn1 Mn3 N5 C13 -115.9(2) 3_775 .
Mn2 Mn3 N5 C13 -72.5(2) 3_775 .
Mn2 Mn3 N5 C13 -162.5(2) . .
N3 Mn3 N5 Mn1 85.11(11) 3_775 3_775
N1 Mn3 N5 Mn1 -88.22(11) . 3_775
O3 Mn3 N5 Mn1 -2.37(7) . 3_775
N2 Mn3 N5 Mn1 -37.5(4) . 3_775
O1 Mn3 N5 Mn1 179.64(10) . 3_775
Mn1 Mn3 N5 Mn1 -4.26(13) . 3_775
Mn2 Mn3 N5 Mn1 43.40(8) 3_775 3_775
Mn2 Mn3 N5 Mn1 -46.67(8) . 3_775
Mn2 N1 C1 C2 -107.3(3) . .
Mn3 N1 C1 C2 147.4(3) . .
Mn2 N1 C1 C6 75.3(3) . .
Mn3 N1 C1 C6 -30.0(4) . .
N1 C1 C2 C3 -178.2(4) . .
C6 C1 C2 C3 -0.8(6) . .
C1 C2 C3 C4 -0.7(7) . .
C2 C3 C4 C5 0.5(7) . .
C3 C4 C5 C6 1.4(6) . .
C4 C5 C6 N2 174.5(4) . .
C4 C5 C6 C1 -3.0(6) . .
Mn1 N2 C6 C5 105.0(4) . .
Mn3 N2 C6 C5 -152.6(3) . .
Mn1 N2 C6 C1 -77.4(4) . .
Mn3 N2 C6 C1 24.9(3) . .
N1 C1 C6 C5 -179.8(3) . .
C2 C1 C6 C5 2.6(5) . .
N1 C1 C6 N2 2.5(5) . .
C2 C1 C6 N2 -175.0(3) . .
Mn3 N3 C7 C8 113.0(3) 3_775 .
Mn2 N3 C7 C8 -143.7(3) . .
Mn3 N3 C7 C12 -71.8(4) 3_775 .
Mn2 N3 C7 C12 31.5(3) . .
N3 C7 C8 C9 174.8(3) . .
C12 C7 C8 C9 -0.4(5) . .
C7 C8 C9 C10 1.0(6) . .
C8 C9 C10 C11 -0.3(6) . .
C9 C10 C11 C12 -0.9(6) . .
C10 C11 C12 C7 1.5(5) . .
C10 C11 C12 N4 -174.1(3) . .
N3 C7 C12 C11 -176.3(3) . .
C8 C7 C12 C11 -0.8(5) . .
N3 C7 C12 N4 -0.6(4) . .
C8 C7 C12 N4 174.9(3) . .
Mn1 N4 C12 C11 -108.5(3) 3_775 .
Mn2 N4 C12 C11 146.9(3) . .
Mn1 N4 C12 C7 75.9(4) 3_775 .
Mn2 N4 C12 C7 -28.7(3) . .
Mn1 N5 C13 C14 163.4(3) 3_775 .
Mn3 N5 C13 C14 -92.9(4) . .
Mn1 N5 C13 C18 -17.8(4) 3_775 .
Mn3 N5 C13 C18 85.9(3) . .
N5 C13 C14 C15 -179.4(4) . .
C18 C13 C14 C15 1.8(6) . .
C13 C14 C15 C16 -1.2(6) . .
C14 C15 C16 C17 0.1(7) . .
C15 C16 C17 C18 0.2(6) . .
C16 C17 C18 N6 178.2(4) . .
C16 C17 C18 C13 0.4(5) . .
Mn1 N6 C18 C17 -162.4(3) 3_775 .
Mn2 N6 C18 C17 95.9(4) 3_775 .
Mn1 N6 C18 C13 15.4(3) 3_775 .
Mn2 N6 C18 C13 -86.2(3) 3_775 .
C14 C13 C18 C17 -1.4(5) . .
N5 C13 C18 C17 179.6(3) . .
C14 C13 C18 N6 -179.4(3) . .
N5 C13 C18 N6 1.6(4) . .
C22 O1 C19 C20 6.5(8) . .
Mn3 O1 C19 C20 -176.5(4) . .
O1 C19 C20 C21 -25.0(11) . .
O1 C19 C20 C21' 20.8(11) . .
C19 C20 C21 C22 31.9(13) . .
C21' C20 C21 C22 -64.4(11) . .
C21 C20 C21' C22 59.6(10) . .
C19 C20 C21' C22 -36.3(11) . .
C19 O1 C22 C21 12.1(8) . .
Mn3 O1 C22 C21 -164.8(6) . .
C19 O1 C22 C21' -31.1(8) . .
Mn3 O1 C22 C21' 152.0(6) . .
C20 C21 C22 O1 -28.3(12) . .
C20 C21 C22 C21' 69.3(11) . .
C20 C21' C22 O1 40.9(10) . .
C20 C21' C22 C21 -52.5(8) . .
C26 O2 C23 C24 -10.4(6) . .
Mn2 O2 C23 C24 142.5(5) . .
O2 C23 C24 C25 17.0(9) . .
C23 C24 C25 C26 -17.1(9) . .
C23 O2 C26 C25 0.1(6) . .
Mn2 O2 C26 C25 -151.5(4) . .
C24 C25 C26 O2 10.8(8) . .
C29 C27 C28 C30 -3.4(9) . .
C30 O4 C29 C27 -6.7(9) . .
C28 C27 C29 O4 6.2(9) . .
C29 O4 C30 C28 4.5(9) . .
C27 C28 C30 O4 -0.5(10) . .
C33 O5 C31 C34 -24.7(18) . .
C31 O5 C33 C32 29.3(18) . .
C34 C32 C33 O5 -24(2) . .
O5 C31 C34 C32 10(2) . .
C33 C32 C34 C31 8(3) . .
